data_2243548
loop_
_publ_author_name
'Behrman, Edward J.'
'Hansen, Alexandar L.'
'Yuan, Chunhua'
'Parkin, Sean'

_publ_section_title
;
 4,15-Dimethyl-7,12-diazoniatricyclo[10.4.0.0^2,7^]hexadeca-1(12),2,4,6,13,15-hexaene
 dibromide monohydrate
;
_journal_coeditor_code EX2036
_journal_issue 9
_journal_name_full 'Acta Crystallographica Section E'
_journal_page_first 1467
_journal_page_last 1471
_journal_paper_doi 10.1107/S2056989020011147
_journal_volume 76
_journal_year 2020
_chemical_formula_iupac 'C16 H20 N2 2+, 2(Br -), H2 O'
_chemical_formula_moiety 'C16 H20 N2 2+, 2(Br -), H2 O'
_chemical_formula_sum 'C16 H22 Br2 N2 O'
_chemical_formula_weight 418.17
_chemical_name_systematic
'4,15-Dimethyl-7,12-diazoniatricyclo[10.4.0.0^2,7^]hexadeca-1(12),2,4,6,13,15-hexaene dibromide monohydrate'
_space_group_crystal_system monoclinic
_space_group_IT_number 14
_space_group_name_Hall '-P 2yn'
_space_group_name_H-M_alt 'P 1 21/n 1'
_atom_sites_solution_hydrogens mixed
_atom_sites_solution_primary direct
_atom_sites_solution_secondary difmap
_audit_creation_method SHELXL-2018/3
_cell_angle_alpha 90
_cell_angle_beta 101.1620(10)
_cell_angle_gamma 90
_cell_formula_units_Z 4
_cell_length_a 7.6402(2)
_cell_length_b 13.7578(3)
_cell_length_c 16.7691(3)
_cell_measurement_reflns_used 9914
_cell_measurement_temperature 90.0(2)
_cell_measurement_theta_max 27.50
_cell_measurement_theta_min 2.76
_cell_volume 1729.30(7)
_computing_cell_refinement
;
<i>APEX3</i> (Bruker, 2016)
;
_computing_data_collection
;
<i>APEX3</i> (Bruker, 2016)
;
_computing_data_reduction
;
<i>APEX3</i> (Bruker, 2016)
;
_computing_molecular_graphics
;
<i>XP</i> in <i>SHELXTL</i> (Sheldrick, 2008)
;
_computing_publication_material
;
<i>SHELX</i> (Sheldrick, 2008), <i>CIFFIX</i> (Parkin, 2013),
and
publCIF (Westrip, 2010)
;
_computing_structure_refinement
;
<i>SHELXL2018/3</i> (Sheldrick, 2015b)
;
_computing_structure_solution
;
<i>SHELXT</i> (Sheldrick, 2015a)
;
_diffrn_ambient_temperature 90.0(2)
_diffrn_detector_area_resol_mean 7.41
_diffrn_measured_fraction_theta_full 0.999
_diffrn_measured_fraction_theta_max 0.998
_diffrn_measurement_device_type 'Bruker D8 Venture dual source'
_diffrn_measurement_method '\f and \w scans'
_diffrn_radiation_type MoK\a
_diffrn_radiation_wavelength 0.71073
_diffrn_reflns_av_R_equivalents 0.0294
_diffrn_reflns_av_unetI/netI 0.0200
_diffrn_reflns_limit_h_max 9
_diffrn_reflns_limit_h_min -9
_diffrn_reflns_limit_k_max 17
_diffrn_reflns_limit_k_min -17
_diffrn_reflns_limit_l_max 21
_diffrn_reflns_limit_l_min -21
_diffrn_reflns_number 26025
_diffrn_reflns_theta_full 25.242
_diffrn_reflns_theta_max 27.529
_diffrn_reflns_theta_min 2.476
_diffrn_source microsource
_exptl_absorpt_coefficient_mu 4.688
_exptl_absorpt_correction_T_max 0.746
_exptl_absorpt_correction_T_min 0.562
_exptl_absorpt_correction_type multi-scan
_exptl_absorpt_process_details
;
(<i>SADABS</i>; Krause <i>et al.</i>,  2015)
;
_exptl_crystal_colour pink
_exptl_crystal_density_diffrn 1.606
_exptl_crystal_description 'irregular shard'
_exptl_crystal_F_000 840
_exptl_crystal_size_max 0.160
_exptl_crystal_size_mid 0.120
_exptl_crystal_size_min 0.070
_refine_diff_density_max 0.379
_refine_diff_density_min -0.381
_refine_ls_extinction_method none
_refine_ls_goodness_of_fit_ref 1.055
_refine_ls_hydrogen_treatment mixed
_refine_ls_matrix_type full
_refine_ls_number_parameters 198
_refine_ls_number_reflns 3959
_refine_ls_number_restraints 1
_refine_ls_restrained_S_all 1.054
_refine_ls_R_factor_all 0.0256
_refine_ls_R_factor_gt 0.0197
_refine_ls_shift/su_max 0.002
_refine_ls_shift/su_mean 0.000
_refine_ls_structure_factor_coef Fsqd
_refine_ls_weighting_details 'w=1/[\s^2^(Fo^2^)+(0.0121P)^2^+1.4994P] where P=(Fo^2^+2Fc^2^)/3'
_refine_ls_weighting_scheme calc
_refine_ls_wR_factor_gt 0.0412
_refine_ls_wR_factor_ref 0.0431
_reflns_number_gt 3527
_reflns_number_total 3959
_reflns_threshold_expression 'I > 2\s(I)'
_cod_data_source_file ex2036sup1.cif
_cod_data_source_block I
_cod_original_sg_symbol_H-M 'P 21/n'
_cod_database_code 2243548
_shelx_space_group_comment
;
The symmetry employed for this shelxl refinement is uniquely defined
by the following loop, which should always be used as a source of
symmetry information in preference to the above space-group names.
They are only intended as comments.
;
_shelx_estimated_absorpt_t_min 0.521
_shelx_estimated_absorpt_t_max 0.735

loop_
_space_group_symop_operation_xyz
'x, y, z'
'-x+1/2, y+1/2, -z+1/2'
'-x, -y, -z'
'x-1/2, -y-1/2, z-1/2'

loop_
_atom_site_type_symbol
_atom_site_label
_atom_site_fract_x
_atom_site_fract_y
_atom_site_fract_z
_atom_site_U_iso_or_equiv
_atom_site_adp_type
_atom_site_calc_flag
_atom_site_occupancy
_atom_site_disorder_assembly
_atom_site_disorder_group
Br Br1 0.38758(2) 0.69802(2) 0.11426(2) 0.01809(5) Uani d 1 . .
Br Br2 0.09621(2) 0.58825(2) 0.34885(2) 0.01872(5) Uani d 1 . .
N N1 0.54040(19) 0.38619(10) 0.23392(9) 0.0157(3) Uani d 1 . .
C C1 0.5310(2) 0.34004(13) 0.16231(11) 0.0193(4) Uani d 1 . .
H H1 0.470042 0.279632 0.153665 0.023 Uiso calc 1 . .
C C2 0.6074(2) 0.37819(13) 0.10161(11) 0.0190(4) Uani d 1 . .
H H2 0.598713 0.344145 0.051717 0.023 Uiso calc 1 . .
C C3 0.6973(2) 0.46646(13) 0.11280(10) 0.0164(3) Uani d 1 . .
C C4 0.7082(2) 0.51161(13) 0.18795(10) 0.0159(3) Uani d 1 . .
H H4 0.771186 0.571265 0.198231 0.019 Uiso calc 1 . .
C C5 0.6300(2) 0.47175(12) 0.24753(10) 0.0140(3) Uani d 1 . .
C C6 0.4467(2) 0.34092(13) 0.29478(11) 0.0188(4) Uani d 1 . .
H H6A 0.337285 0.307919 0.266189 0.023 Uiso calc 1 . .
H H6B 0.410854 0.392247 0.329762 0.023 Uiso calc 1 . .
C C7 0.5666(2) 0.26732(13) 0.34768(12) 0.0215(4) Uani d 1 . .
H H7B 0.489315 0.219545 0.368381 0.026 Uiso calc 1 . .
H H7A 0.635324 0.231572 0.312750 0.026 Uiso calc 1 . .
C C8 0.7795(3) 0.51217(14) 0.04805(11) 0.0232(4) Uani d 1 . .
H H8A 0.750594 0.473388 -0.001783 0.035 Uiso calc 1 . .
H H8B 0.909326 0.514930 0.066178 0.035 Uiso calc 1 . .
H H8C 0.732611 0.578163 0.037298 0.035 Uiso calc 1 . .
N N1' 0.72247(18) 0.48640(10) 0.39609(8) 0.0136(3) Uani d 1 . .
C C1' 0.7337(2) 0.53707(13) 0.46545(10) 0.0172(4) Uani d 1 . .
H H1' 0.792782 0.508916 0.515149 0.021 Uiso calc 1 . .
C C2' 0.6619(2) 0.62861(13) 0.46625(10) 0.0170(3) Uani d 1 . .
H H2' 0.673762 0.663389 0.515955 0.020 Uiso calc 1 . .
C C3' 0.5719(2) 0.67031(13) 0.39448(11) 0.0161(3) Uani d 1 . .
C C4' 0.5608(2) 0.61627(12) 0.32318(10) 0.0154(3) Uani d 1 . .
H H4' 0.500590 0.642672 0.272967 0.018 Uiso calc 1 . .
C C5' 0.6360(2) 0.52515(12) 0.32479(10) 0.0135(3) Uani d 1 . .
C C6' 0.8162(2) 0.39082(12) 0.40077(11) 0.0169(4) Uani d 1 . .
H H6A' 0.925433 0.393784 0.443492 0.020 Uiso calc 1 . .
H H6B' 0.852567 0.377516 0.348290 0.020 Uiso calc 1 . .
C C7' 0.6976(2) 0.30844(13) 0.41992(11) 0.0198(4) Uani d 1 . .
H H7A' 0.629120 0.332138 0.460449 0.024 Uiso calc 1 . .
H H7B' 0.775237 0.254877 0.445511 0.024 Uiso calc 1 . .
C C8' 0.4859(2) 0.76805(13) 0.39343(12) 0.0210(4) Uani d 1 . .
H H8A' 0.500384 0.803271 0.344334 0.031 Uiso calc 1 . .
H H8B' 0.542276 0.804908 0.441597 0.031 Uiso calc 1 . .
H H8C' 0.358509 0.760037 0.393689 0.031 Uiso calc 1 . .
O O1W 0.1964(2) 0.49717(11) 0.17678(9) 0.0297(3) Uani d 1 . .
H H1W 0.240(3) 0.5445(16) 0.1598(16) 0.044 Uiso d 1 . .
H H2W 0.168(3) 0.5155(19) 0.2183(13) 0.044 Uiso d 1 . .

loop_
_atom_site_aniso_label
_atom_site_aniso_U_11
_atom_site_aniso_U_22
_atom_site_aniso_U_33
_atom_site_aniso_U_12
_atom_site_aniso_U_13
_atom_site_aniso_U_23
Br1 0.01962(9) 0.02036(9) 0.01455(8) 0.00295(7) 0.00397(6) 0.00357(7)
Br2 0.01603(9) 0.01993(9) 0.01935(9) -0.00218(7) 0.00129(6) 0.00533(7)
N1 0.0134(7) 0.0157(7) 0.0178(7) -0.0010(6) 0.0022(6) -0.0013(6)
C1 0.0155(8) 0.0185(9) 0.0229(9) -0.0014(7) 0.0012(7) -0.0065(7)
C2 0.0166(8) 0.0215(9) 0.0181(8) 0.0020(7) 0.0012(7) -0.0056(7)
C3 0.0146(8) 0.0189(9) 0.0153(8) 0.0046(7) 0.0020(6) 0.0001(7)
C4 0.0158(8) 0.0140(8) 0.0173(8) 0.0006(6) 0.0017(6) 0.0005(7)
C5 0.0110(7) 0.0144(8) 0.0157(8) 0.0020(6) 0.0004(6) -0.0005(7)
C6 0.0147(8) 0.0205(9) 0.0220(9) -0.0043(7) 0.0054(7) 0.0003(7)
C7 0.0199(9) 0.0166(9) 0.0288(10) -0.0027(7) 0.0064(8) 0.0033(8)
C8 0.0280(10) 0.0254(10) 0.0170(8) 0.0006(8) 0.0064(7) 0.0000(8)
N1' 0.0117(7) 0.0138(7) 0.0148(7) 0.0000(5) 0.0018(5) 0.0018(6)
C1' 0.0135(8) 0.0234(9) 0.0138(8) -0.0030(7) 0.0005(6) 0.0008(7)
C2' 0.0153(8) 0.0218(9) 0.0142(8) -0.0034(7) 0.0037(6) -0.0048(7)
C3' 0.0111(8) 0.0164(8) 0.0213(9) -0.0035(6) 0.0045(7) -0.0017(7)
C4' 0.0130(8) 0.0175(8) 0.0153(8) -0.0009(6) 0.0017(6) 0.0013(7)
C5' 0.0110(7) 0.0151(8) 0.0143(8) -0.0025(6) 0.0021(6) 0.0002(7)
C6' 0.0125(8) 0.0157(8) 0.0213(9) 0.0027(6) 0.0006(7) 0.0032(7)
C7' 0.0164(8) 0.0184(9) 0.0246(9) 0.0016(7) 0.0044(7) 0.0068(7)
C8' 0.0194(9) 0.0172(9) 0.0266(9) -0.0003(7) 0.0053(7) -0.0036(8)
O1W 0.0309(8) 0.0252(8) 0.0342(8) -0.0016(6) 0.0096(6) -0.0014(7)

loop_
_atom_type_symbol
_atom_type_description
_atom_type_scat_dispersion_real
_atom_type_scat_dispersion_imag
_atom_type_scat_source
C C 0.0033 0.0016 'International Tables Vol C Tables 4.2.6.8 and 6.1.1.4'
H H 0.0000 0.0000 'International Tables Vol C Tables 4.2.6.8 and 6.1.1.4'
Br Br -0.2901 2.4595 'International Tables Vol C Tables 4.2.6.8 and 6.1.1.4'
N N 0.0061 0.0033 'International Tables Vol C Tables 4.2.6.8 and 6.1.1.4'
O O 0.0106 0.0060 'International Tables Vol C Tables 4.2.6.8 and 6.1.1.4'

loop_
_geom_angle_atom_site_label_1
_geom_angle_atom_site_label_2
_geom_angle_atom_site_label_3
_geom_angle_site_symmetry_1
_geom_angle_site_symmetry_3
_geom_angle
_geom_angle_publ_flag
C1 N1 C5 . . 119.74(15) ?
C1 N1 C6 . . 117.59(15) ?
C5 N1 C6 . . 122.66(14) ?
N1 C1 C2 . . 121.59(17) ?
N1 C1 H1 . . 119.2 ?
C2 C1 H1 . . 119.2 ?
C1 C2 C3 . . 120.29(16) ?
C1 C2 H2 . . 119.9 ?
C3 C2 H2 . . 119.9 ?
C2 C3 C4 . . 116.94(16) ?
C2 C3 C8 . . 122.41(16) ?
C4 C3 C8 . . 120.65(16) ?
C5 C4 C3 . . 121.45(16) ?
C5 C4 H4 . . 119.3 ?
C3 C4 H4 . . 119.3 ?
N1 C5 C4 . . 119.97(15) ?
N1 C5 C5' . . 120.37(15) ?
C4 C5 C5' . . 119.58(15) ?
N1 C6 C7 . . 111.16(14) ?
N1 C6 H6A . . 109.4 ?
C7 C6 H6A . . 109.4 ?
N1 C6 H6B . . 109.4 ?
C7 C6 H6B . . 109.4 ?
H6A C6 H6B . . 108.0 ?
C7' C7 C6 . . 116.31(15) ?
C7' C7 H7B . . 108.2 ?
C6 C7 H7B . . 108.2 ?
C7' C7 H7A . . 108.2 ?
C6 C7 H7A . . 108.2 ?
H7B C7 H7A . . 107.4 ?
C3 C8 H8A . . 109.5 ?
C3 C8 H8B . . 109.5 ?
H8A C8 H8B . . 109.5 ?
C3 C8 H8C . . 109.5 ?
H8A C8 H8C . . 109.5 ?
H8B C8 H8C . . 109.5 ?
C1' N1' C5' . . 119.79(15) ?
C1' N1' C6' . . 117.50(14) ?
C5' N1' C6' . . 122.62(14) ?
N1' C1' C2' . . 121.64(16) ?
N1' C1' H1' . . 119.2 ?
C2' C1' H1' . . 119.2 ?
C1' C2' C3' . . 120.09(16) ?
C1' C2' H2' . . 120.0 ?
C3' C2' H2' . . 120.0 ?
C2' C3' C4' . . 117.37(16) ?
C2' C3' C8' . . 121.61(16) ?
C4' C3' C8' . . 121.00(16) ?
C5' C4' C3' . . 120.79(16) ?
C5' C4' H4' . . 119.6 ?
C3' C4' H4' . . 119.6 ?
N1' C5' C4' . . 120.31(15) ?
N1' C5' C5 . . 120.15(15) ?
C4' C5' C5 . . 119.46(15) ?
N1' C6' C7' . . 111.60(14) ?
N1' C6' H6A' . . 109.3 ?
C7' C6' H6A' . . 109.3 ?
N1' C6' H6B' . . 109.3 ?
C7' C6' H6B' . . 109.3 ?
H6A' C6' H6B' . . 108.0 ?
C6' C7' C7 . . 115.78(15) ?
C6' C7' H7A' . . 108.3 ?
C7 C7' H7A' . . 108.3 ?
C6' C7' H7B' . . 108.3 ?
C7 C7' H7B' . . 108.3 ?
H7A' C7' H7B' . . 107.4 ?
C3' C8' H8A' . . 109.5 ?
C3' C8' H8B' . . 109.5 ?
H8A' C8' H8B' . . 109.5 ?
C3' C8' H8C' . . 109.5 ?
H8A' C8' H8C' . . 109.5 ?
H8B' C8' H8C' . . 109.5 ?
H1W O1W H2W . . 104(3) ?

loop_
_geom_bond_atom_site_label_1
_geom_bond_atom_site_label_2
_geom_bond_site_symmetry_2
_geom_bond_distance
_geom_bond_publ_flag
N1 C1 . 1.348(2) ?
N1 C5 . 1.359(2) ?
N1 C6 . 1.491(2) ?
C1 C2 . 1.372(3) ?
C1 H1 . 0.9500 ?
C2 C3 . 1.390(2) ?
C2 H2 . 0.9500 ?
C3 C4 . 1.393(2) ?
C3 C8 . 1.494(2) ?
C4 C5 . 1.374(2) ?
C4 H4 . 0.9500 ?
C5 C5' . 1.482(2) ?
C6 C7 . 1.528(3) ?
C6 H6A . 0.9900 ?
C6 H6B . 0.9900 ?
C7 C7' . 1.523(3) ?
C7 H7B . 0.9900 ?
C7 H7A . 0.9900 ?
C8 H8A . 0.9800 ?
C8 H8B . 0.9800 ?
C8 H8C . 0.9800 ?
N1' C1' . 1.344(2) ?
N1' C5' . 1.358(2) ?
N1' C6' . 1.492(2) ?
C1' C2' . 1.375(2) ?
C1' H1' . 0.9500 ?
C2' C3' . 1.389(2) ?
C2' H2' . 0.9500 ?
C3' C4' . 1.396(2) ?
C3' C8' . 1.495(2) ?
C4' C5' . 1.377(2) ?
C4' H4' . 0.9500 ?
C6' C7' . 1.523(2) ?
C6' H6A' . 0.9900 ?
C6' H6B' . 0.9900 ?
C7' H7A' . 0.9900 ?
C7' H7B' . 0.9900 ?
C8' H8A' . 0.9800 ?
C8' H8B' . 0.9800 ?
C8' H8C' . 0.9800 ?
O1W H1W . 0.809(19) ?
O1W H2W . 0.807(19) ?

loop_
_geom_hbond_atom_site_label_D
_geom_hbond_atom_site_label_H
_geom_hbond_atom_site_label_A
_geom_hbond_site_symmetry_A
_geom_hbond_distance_DH
_geom_hbond_distance_HA
_geom_hbond_distance_DA
_geom_hbond_angle_DHA
_geom_hbond_publ_flag
C1 H1 Br2 2_545 0.95 2.68 3.5929(18) 161.3 yes
C2 H2 Br1 3_665 0.95 2.86 3.7762(18) 161.1 yes
C7 H7B Br1 2_545 0.99 2.96 3.7700(19) 139.2 yes
C1' H1' Br2 3_666 0.95 2.64 3.5765(17) 169.6 yes
C2' H2' Br1 4_676 0.95 2.82 3.6285(17) 143.0 yes
C4' H4' Br1 . 0.95 2.74 3.6735(17) 166.9 yes
C7' H7B' Br1 2_645 0.99 3.04 3.6581(18) 121.5 yes
O1W H1W Br1 . 0.809(19) 2.577(19) 3.3856(15) 177(3) yes
O1W H2W Br2 . 0.807(19) 2.563(19) 3.3670(15) 175(3) yes

loop_
_geom_torsion_atom_site_label_1
_geom_torsion_atom_site_label_2
_geom_torsion_atom_site_label_3
_geom_torsion_atom_site_label_4
_geom_torsion_site_symmetry_1
_geom_torsion_site_symmetry_2
_geom_torsion_site_symmetry_3
_geom_torsion_site_symmetry_4
_geom_torsion
_geom_torsion_publ_flag
C5 N1 C1 C2 . . . . -1.2(3) ?
C6 N1 C1 C2 . . . . 177.51(16) ?
N1 C1 C2 C3 . . . . 0.0(3) ?
C1 C2 C3 C4 . . . . 1.3(2) ?
C1 C2 C3 C8 . . . . -178.70(17) ?
C2 C3 C4 C5 . . . . -1.5(2) ?
C8 C3 C4 C5 . . . . 178.50(16) ?
C1 N1 C5 C4 . . . . 1.0(2) ?
C6 N1 C5 C4 . . . . -177.65(15) ?
C1 N1 C5 C5' . . . . 177.79(15) ?
C6 N1 C5 C5' . . . . -0.8(2) ?
C3 C4 C5 N1 . . . . 0.4(3) ?
C3 C4 C5 C5' . . . . -176.45(15) ?
C1 N1 C6 C7 . . . . 87.25(19) ?
C5 N1 C6 C7 . . . . -94.09(19) ?
N1 C6 C7 C7' . . . . 83.16(19) ?
C5' N1' C1' C2' . . . . -1.0(2) ?
C6' N1' C1' C2' . . . . 175.61(15) ?
N1' C1' C2' C3' . . . . 1.3(3) ?
C1' C2' C3' C4' . . . . -0.8(2) ?
C1' C2' C3' C8' . . . . 177.56(16) ?
C2' C3' C4' C5' . . . . 0.2(2) ?
C8' C3' C4' C5' . . . . -178.18(16) ?
C1' N1' C5' C4' . . . . 0.4(2) ?
C6' N1' C5' C4' . . . . -176.07(15) ?
C1' N1' C5' C5 . . . . 177.22(15) ?
C6' N1' C5' C5 . . . . 0.8(2) ?
C3' C4' C5' N1' . . . . 0.0(2) ?
C3' C4' C5' C5 . . . . -176.85(15) ?
N1 C5 C5' N1' . . . . 66.1(2) ?
C4 C5 C5' N1' . . . . -117.12(18) ?
N1 C5 C5' C4' . . . . -117.09(18) ?
C4 C5 C5' C4' . . . . 59.7(2) ?
C1' N1' C6' C7' . . . . 88.23(18) ?
C5' N1' C6' C7' . . . . -95.23(19) ?
N1' C6' C7' C7 . . . . 82.48(19) ?
C6 C7 C7' C6' . . . . -52.2(2) ?

_cod_database_fobs_code 2243548
